data_7219029
loop_
_publ_author_name
'Mandai, Toshihiko'
'Tsuzuki, Seiji'
'Ueno, Kazuhide'
'Dokko, Kaoru'
'Watanabe, Masayoshi'

_publ_section_title
;
 Pentaglyme-K salt binary mixtures: phase behavior, solvate structures,
 and physicochemical properties.
;
_journal_issue 4
_journal_name_full 'Physical chemistry chemical physics : PCCP'
_journal_page_first 2838
_journal_page_last 2849
_journal_paper_doi 10.1039/c4cp05017g
_journal_volume 17
_journal_year 2015
_chemical_formula_moiety 'C13 H24 K N O6 S'
_chemical_formula_sum 'C13 H24 K N O6 S'
_chemical_formula_weight 361.49
_space_group_IT_number 14
_symmetry_cell_setting monoclinic
_symmetry_Int_Tables_number 14
_symmetry_space_group_name_Hall '-P 2ybc'
_symmetry_space_group_name_H-M 'P 1 21/c 1'
_atom_sites_solution_hydrogens geom
_atom_sites_solution_primary direct
_atom_sites_solution_secondary difmap
_audit_update_record
;
2014-10-20 deposited with the CCDC.
2014-12-05 downloaded from the CCDC.
;
_cell_angle_alpha 90.0000
_cell_angle_beta 98.717(5)
_cell_angle_gamma 90.0000
_cell_formula_units_Z 2
_cell_length_a 8.182(3)
_cell_length_b 14.222(4)
_cell_length_c 7.709(3)
_cell_measurement_reflns_used 2158
_cell_measurement_temperature 173
_cell_measurement_theta_max 27.48
_cell_measurement_theta_min 3.38
_cell_volume 886.7(5)
_computing_cell_refinement CrystalClear
_computing_data_collection 'CrystalClear (Rigaku Inc., 2007)'
_computing_data_reduction CrystalClear
_computing_molecular_graphics 'CrystalStructure 4.0'
_computing_publication_material 'CrystalStructure 4.0 (Rigaku, 2011)'
_computing_structure_refinement 'SHELXL97 (Sheldrick, 2008)'
_computing_structure_solution 'SHELXS97 (Sheldrick, 2008)'
_diffrn_ambient_temperature 173
_diffrn_detector_area_resol_mean 7.314
_diffrn_measured_fraction_theta_full 0.991
_diffrn_measured_fraction_theta_max 0.991
_diffrn_measurement_device_type 'Rigaku Mercury70'
_diffrn_measurement_method \w
_diffrn_radiation_type 'Mo K\a'
_diffrn_radiation_wavelength 0.71075
_diffrn_reflns_av_R_equivalents 0.0466
_diffrn_reflns_limit_h_max 10
_diffrn_reflns_limit_h_min -7
_diffrn_reflns_limit_k_max 13
_diffrn_reflns_limit_k_min -18
_diffrn_reflns_limit_l_max 9
_diffrn_reflns_limit_l_min -10
_diffrn_reflns_number 6828
_diffrn_reflns_theta_full 27.52
_diffrn_reflns_theta_max 27.52
_diffrn_reflns_theta_min 3.82
_diffrn_standards_number 0
_exptl_absorpt_coefficient_mu 0.442
_exptl_absorpt_correction_T_max 0.880
_exptl_absorpt_correction_T_min 0.826
_exptl_absorpt_correction_type numerical
_exptl_absorpt_process_details 'NUMABS (Rigaku, 1999)'
_exptl_crystal_colour colorless
_exptl_crystal_density_diffrn 1.354
_exptl_crystal_density_method 'not measured'
_exptl_crystal_description prism
_exptl_crystal_F_000 384.00
_exptl_crystal_size_max 0.370
_exptl_crystal_size_mid 0.340
_exptl_crystal_size_min 0.290
_refine_diff_density_max 0.43
_refine_diff_density_min -0.45
_refine_ls_extinction_method none
_refine_ls_goodness_of_fit_ref 1.125
_refine_ls_hydrogen_treatment constr
_refine_ls_number_parameters 112
_refine_ls_number_reflns 2023
_refine_ls_number_restraints 2
_refine_ls_R_factor_gt 0.0473
_refine_ls_shift/su_max 0.000
_refine_ls_structure_factor_coef Fsqd
_refine_ls_weighting_details 'w = 1/[\s^2^(Fo^2^)+(0.0608P)^2^+0.0000P] where P=(Fo^2^+2Fc^2^)/3'
_refine_ls_weighting_scheme calc
_refine_ls_wR_factor_ref 0.1252
_reflns_number_gt 1561
_reflns_number_total 2023
_reflns_threshold_expression F^2^>2.0\s(F^2^)
_cod_data_source_file c4cp05017g2.cif
_cod_data_source_block watalab_264_130807e
_cod_depositor_comments 'Adding full bibliography for 7219026--7219029.cif.'
_cod_original_cell_volume 886.8(5)
_cod_database_code 7219029

loop_
_symmetry_equiv_pos_site_id
_symmetry_equiv_pos_as_xyz
1 +X,+Y,+Z
2 -X,1/2+Y,1/2-Z
3 -X,-Y,-Z
4 +X,1/2-Y,1/2+Z

loop_
_atom_site_label
_atom_site_type_symbol
_atom_site_fract_x
_atom_site_fract_y
_atom_site_fract_z
_atom_site_U_iso_or_equiv
_atom_site_adp_type
_atom_site_occupancy
_atom_site_symmetry_multiplicity
_atom_site_calc_flag
_atom_site_refinement_flags
K1 K 0.5 0.5 0.0 0.0448(2) Uani 1 2 d .
S1 S 0.3573(8) 0.4989(6) 0.3552(9) 0.0503(9) Uani 0.5 4 d .
O1 O 0.72755(16) 0.64783(8) 0.09976(18) 0.0342(3) Uani 1 4 d .
O2 O 0.82205(17) 0.45510(9) 0.16157(18) 0.0359(4) Uani 1 4 d .
O3 O 0.57142(17) 0.31967(8) 0.12395(18) 0.0358(4) Uani 1 4 d .
N1 N 0.387(2) 0.4987(14) 0.382(2) 0.029(2) Uani 0.5 4 d .
C1 C 0.7073(3) 0.72208(13) -0.0258(3) 0.0396(5) Uani 1 4 d .
C2 C 0.8931(3) 0.61539(15) 0.1333(3) 0.0454(6) Uani 1 4 d .
C3 C 0.9039(3) 0.53254(14) 0.2544(3) 0.0457(6) Uani 1 4 d .
C4 C 0.8304(3) 0.37271(12) 0.2666(3) 0.0397(5) Uani 1 4 d .
C5 C 0.7396(3) 0.29512(14) 0.1609(3) 0.0387(5) Uani 1 4 d .
C6 C 0.4681(3) 0.24466(13) 0.0499(3) 0.0388(5) Uani 1 4 d .
C7 C 0.5 0.5 0.5 0.0673(15) Uani 1 2 d .
H1A H 0.73522 0.69941 -0.13912 0.0475 Uiso 1 4 calc R
H1B H 0.78251 0.77467 0.01538 0.0475 Uiso 1 4 calc R
H2A H 0.9662 0.66631 0.18741 0.0544 Uiso 1 4 calc R
H2B H 0.93034 0.59709 0.02171 0.0544 Uiso 1 4 calc R
H3A H 1.02117 0.51657 0.29541 0.0548 Uiso 1 4 calc R
H3B H 0.85071 0.54758 0.35814 0.0548 Uiso 1 4 calc R
H4A H 0.77955 0.38466 0.37313 0.0476 Uiso 1 4 calc R
H4B H 0.94727 0.3545 0.30365 0.0476 Uiso 1 4 calc R
H5A H 0.78522 0.28624 0.05015 0.0464 Uiso 1 4 calc R
H5B H 0.75258 0.23548 0.22775 0.0464 Uiso 1 4 calc R
H6A H 0.48159 0.18943 0.1289 0.0465 Uiso 1 4 calc R
H6B H 0.49879 0.22595 -0.06461 0.0465 Uiso 1 4 calc R

loop_
_atom_site_aniso_label
_atom_site_aniso_U_11
_atom_site_aniso_U_22
_atom_site_aniso_U_33
_atom_site_aniso_U_12
_atom_site_aniso_U_13
_atom_site_aniso_U_23
K1 0.0380(4) 0.0275(3) 0.0615(5) -0.0033(2) -0.0161(3) 0.0091(3)
S1 0.041(2) 0.0589(13) 0.050(3) 0.0008(14) 0.0020(15) -0.0066(16)
O1 0.0311(8) 0.0347(7) 0.0367(8) -0.0030(5) 0.0050(6) 0.0045(6)
O2 0.0333(8) 0.0379(7) 0.0350(8) -0.0013(5) 0.0003(6) 0.0036(6)
O3 0.0373(8) 0.0260(6) 0.0426(9) 0.0027(5) 0.0013(6) 0.0002(5)
N1 0.028(5) 0.030(3) 0.025(4) 0.001(3) -0.014(3) -0.002(2)
C1 0.0457(13) 0.0328(10) 0.0401(12) -0.0110(8) 0.0062(10) 0.0043(8)
C2 0.0284(11) 0.0457(12) 0.0611(16) -0.0080(8) 0.0037(11) 0.0016(10)
C3 0.0334(12) 0.0465(11) 0.0520(14) -0.0016(9) -0.0101(11) -0.0014(10)
C4 0.0377(12) 0.0406(11) 0.0388(12) 0.0098(8) -0.0007(10) 0.0067(8)
C5 0.0396(12) 0.0355(10) 0.0413(12) 0.0117(8) 0.0072(10) 0.0024(8)
C6 0.0539(14) 0.0260(9) 0.0359(11) -0.0026(8) 0.0052(10) 0.0010(8)
C7 0.084(3) 0.0303(16) 0.104(4) 0.0018(17) 0.067(3) -0.0011(18)

loop_
_atom_type_symbol
_atom_type_description
_atom_type_scat_dispersion_real
_atom_type_scat_dispersion_imag
_atom_type_scat_source
C C 0.0033 0.0016
;
International Tables for Crystallography
(1992, Vol. C, Tables 4.2.6.8 and 6.1.1.4)
;
H H 0.0000 0.0000
;
International Tables for Crystallography
(1992, Vol. C, Table 6.1.1.4)
;
K K 0.2009 0.2494
;
International Tables for Crystallography
(1992, Vol. C, Tables 4.2.6.8 and 6.1.1.4)
;
N N 0.0061 0.0033
;
International Tables for Crystallography
(1992, Vol. C, Tables 4.2.6.8 and 6.1.1.4)
;
O O 0.0106 0.0060
;
International Tables for Crystallography
(1992, Vol. C, Tables 4.2.6.8 and 6.1.1.4)
;
S S 0.1246 0.1234
;
International Tables for Crystallography
(1992, Vol. C, Tables 4.2.6.8 and 6.1.1.4)
;

loop_
_geom_angle_atom_site_label_1
_geom_angle_atom_site_label_2
_geom_angle_atom_site_label_3
_geom_angle
_geom_angle_publ_flag
_geom_angle_site_symmetry_1
_geom_angle_site_symmetry_3
S1 K1 S1 180.0(3) yes . 3_665
S1 K1 O1 94.75(15) yes . .
S1 K1 O1 85.25(15) yes . 3_665
S1 K1 O2 93.44(13) yes . .
S1 K1 O2 86.56(13) yes . 3_665
S1 K1 O3 77.35(16) yes . .
S1 K1 O3 102.65(16) yes . 3_665
S1 K1 O1 85.25(15) yes 3_665 .
S1 K1 O1 94.75(15) yes 3_665 3_665
S1 K1 O2 86.56(13) yes 3_665 .
S1 K1 O2 93.44(13) yes 3_665 3_665
S1 K1 O3 102.65(16) yes 3_665 .
S1 K1 O3 77.35(16) yes 3_665 3_665
O1 K1 O1 180.00(5) yes . 3_665
O1 K1 O2 61.03(4) yes . .
O1 K1 O2 118.97(4) yes . 3_665
O1 K1 O3 119.84(4) yes . .
O1 K1 O3 60.16(4) yes . 3_665
O1 K1 O2 118.97(4) yes 3_665 .
O1 K1 O2 61.03(4) yes 3_665 3_665
O1 K1 O3 60.16(4) yes 3_665 .
O1 K1 O3 119.84(4) yes 3_665 3_665
O2 K1 O2 180.00(6) yes . 3_665
O2 K1 O3 60.14(4) yes . .
O2 K1 O3 119.86(4) yes . 3_665
O2 K1 O3 119.86(4) yes 3_665 .
O2 K1 O3 60.14(4) yes 3_665 3_665
O3 K1 O3 180.00(6) yes . 3_665
K1 S1 C7 107.5(3) yes . .
K1 O1 C1 111.16(10) yes . .
K1 O1 C2 112.23(11) yes . .
C1 O1 C2 112.02(16) yes . .
K1 O2 C3 112.63(11) yes . .
K1 O2 C4 113.64(11) yes . .
C3 O2 C4 111.91(15) yes . .
K1 O3 C5 116.66(11) yes . .
K1 O3 C6 118.26(10) yes . .
C5 O3 C6 113.46(14) yes . .
O1 C1 C6 109.24(17) yes . 3_665
O1 C2 C3 109.52(18) yes . .
O2 C3 C2 108.44(18) yes . .
O2 C4 C5 108.66(17) yes . .
O3 C5 C4 108.43(16) yes . .
O3 C6 C1 108.22(15) yes . 3_665
S1 C7 S1 180.0(6) yes . 3_666
N1 C7 N1 180.0(19) yes . 3_666
O1 C1 H1A 109.838 no . .
O1 C1 H1B 109.830 no . .
C6 C1 H1A 109.832 no 3_665 .
C6 C1 H1B 109.827 no 3_665 .
H1A C1 H1B 108.262 no . .
O1 C2 H2A 109.769 no . .
O1 C2 H2B 109.767 no . .
C3 C2 H2A 109.769 no . .
C3 C2 H2B 109.766 no . .
H2A C2 H2B 108.230 no . .
O2 C3 H3A 110.011 no . .
O2 C3 H3B 110.007 no . .
C2 C3 H3A 110.006 no . .
C2 C3 H3B 109.997 no . .
H3A C3 H3B 108.375 no . .
O2 C4 H4A 109.959 no . .
O2 C4 H4B 109.960 no . .
C5 C4 H4A 109.952 no . .
C5 C4 H4B 109.958 no . .
H4A C4 H4B 108.345 no . .
O3 C5 H5A 110.006 no . .
O3 C5 H5B 110.011 no . .
C4 C5 H5A 110.008 no . .
C4 C5 H5B 110.010 no . .
H5A C5 H5B 108.375 no . .
O3 C6 H6A 110.054 no . .
O3 C6 H6B 110.055 no . .
C1 C6 H6A 110.059 no 3_665 .
C1 C6 H6B 110.055 no 3_665 .
H6A C6 H6B 108.399 no . .

loop_
_geom_bond_atom_site_label_1
_geom_bond_atom_site_label_2
_geom_bond_distance
_geom_bond_publ_flag
_geom_bond_site_symmetry_2
K1 S1 3.136(8) yes .
K1 S1 3.136(8) yes 3_665
K1 O1 2.8363(13) yes .
K1 O1 2.8363(13) yes 3_665
K1 O2 2.8122(15) yes .
K1 O2 2.8122(15) yes 3_665
K1 O3 2.7682(14) yes .
K1 O3 2.7682(14) yes 3_665
S1 C7 1.488(6) yes .
O1 C1 1.425(2) yes .
O1 C2 1.418(2) yes .
O2 C3 1.424(2) yes .
O2 C4 1.420(2) yes .
O3 C5 1.407(2) yes .
O3 C6 1.426(2) yes .
N1 C7 1.195(17) yes .
C1 C6 1.495(3) yes 3_665
C2 C3 1.498(3) yes .
C4 C5 1.500(3) yes .
C1 H1A 0.990 no .
C1 H1B 0.990 no .
C2 H2A 0.990 no .
C2 H2B 0.990 no .
C3 H3A 0.990 no .
C3 H3B 0.990 no .
C4 H4A 0.990 no .
C4 H4B 0.990 no .
C5 H5A 0.990 no .
C5 H5B 0.990 no .
C6 H6A 0.990 no .
C6 H6B 0.990 no .

loop_
_geom_contact_atom_site_label_1
_geom_contact_atom_site_label_2
_geom_contact_distance
_geom_contact_publ_flag
_geom_contact_site_symmetry_2
K1 N1 3.22(2) no .
K1 N1 3.22(2) no 3_665
O1 C1 3.454(3) no 4_565
C6 C7 3.515(2) no 2_645
S1 H1A 3.3048 no 3_665
S1 H1B 3.5807 no 2_645
S1 H3A 2.7303 no 1_455
S1 H3B 3.0591 no 3_666
S1 H4A 3.0154 no 3_666
S1 H5B 3.5159 no 2_655
S1 H6A 3.0076 no 2_655
S1 H6A 3.4659 no 4_555
S1 H6B 3.4255 no 4_555
O1 H1A 2.9561 no 4_565
O1 H1B 3.3537 no 4_565
O1 H3A 3.2301 no .
O1 H3B 2.5314 no .
O1 H6A 2.9562 no 2_655
O1 H6A 3.2371 no 3_665
O1 H6B 2.5639 no 3_665
O2 H2A 3.2222 no .
O2 H2B 2.5130 no .
O2 H2B 2.7422 no 3_765
O2 H5A 2.5530 no .
O2 H5B 3.2292 no .
O3 H1A 2.5439 no 3_665
O3 H1B 3.2246 no 3_665
O3 H4A 2.5403 no .
O3 H4B 3.2142 no .
O3 H6B 2.6404 no 4_555
N1 H1A 3.4459 no 3_665
N1 H3A 2.9767 no 1_455
N1 H3B 3.0668 no 3_666
N1 H4A 2.9917 no 3_666
N1 H6A 2.9247 no 2_655
N1 H6A 3.3062 no 4_555
N1 H6B 3.5925 no 2_655
N1 H6B 3.3313 no 4_555
C1 H1A 3.1590 no 4_565
C1 H2A 2.6008 no .
C1 H2B 2.5344 no .
C1 H6B 3.3471 no 2_654
C2 H1A 2.5858 no .
C2 H1A 3.5174 no 4_565
C2 H1B 2.5551 no .
C2 H1B 3.5704 no 4_565
C2 H5A 3.4659 no 3_765
C2 H5B 3.3950 no 2_755
C3 H2B 3.2627 no 3_765
C3 H3A 3.5019 no 3_766
C3 H3B 3.5261 no 3_766
C3 H4A 2.5649 no .
C3 H4B 2.5770 no .
C4 H2A 3.3665 no 2_745
C4 H2B 3.2056 no 3_765
C4 H3A 2.5625 no .
C4 H3B 2.5837 no .
C4 H5A 3.2048 no 4_555
C4 H6B 3.4778 no 4_555
C5 H2A 3.1087 no 2_745
C5 H2B 3.5742 no 3_765
C5 H4A 3.4329 no 4_554
C5 H5A 3.1852 no 4_555
C5 H5B 3.3849 no 4_554
C5 H6A 2.5731 no .
C5 H6B 2.6144 no .
C5 H6B 3.1172 no 4_555
C6 H1A 3.4076 no 2_644
C6 H4A 3.5759 no 4_554
C6 H5A 2.6612 no .
C6 H5B 2.5198 no .
C6 H6A 3.3959 no 4_554
C6 H6B 2.9741 no 4_555
C7 H3B 3.2924 no .
C7 H3B 3.2924 no 3_666
C7 H4A 3.0915 no .
C7 H4A 3.0915 no 3_666
C7 H6A 2.8834 no 2_655
C7 H6A 2.8834 no 4_555
C7 H6B 3.2517 no 2_655
C7 H6B 3.2517 no 4_555
H1A H1B 2.7736 no 4_564
H1A H2A 2.9476 no .
H1A H2A 3.1263 no 4_564
H1A H2B 2.3673 no .
H1A H4B 3.1536 no 3_765
H1A H6A 2.3864 no 3_665
H1A H6B 2.7749 no 2_654
H1A H6B 2.8586 no 3_665
H1B H2A 2.4060 no .
H1B H2A 3.2417 no 4_564
H1B H2B 2.7975 no .
H1B H3B 2.8943 no 4_564
H1B H4B 2.6813 no 2_755
H1B H6A 2.3322 no 3_665
H1B H6B 2.3889 no 3_665
H2A H3A 2.3059 no .
H2A H3B 2.4195 no .
H2A H4B 2.7667 no 2_755
H2A H5A 3.1452 no 2_755
H2A H5A 3.0126 no 3_765
H2A H5B 2.4968 no 2_755
H2B H2B 3.0256 no 3_765
H2B H3A 2.4168 no .
H2B H3A 3.0069 no 3_765
H2B H3B 2.8565 no .
H2B H4B 2.9206 no 3_765
H2B H5A 2.9779 no 3_765
H2B H5B 3.5801 no 2_755
H3A H3A 3.2595 no 3_766
H3A H3B 2.8664 no 3_766
H3A H4A 2.8542 no .
H3A H4A 3.1463 no 3_766
H3A H4B 2.3863 no .
H3A H4B 3.5695 no 3_766
H3B H3B 3.3113 no 3_766
H3B H4A 2.3962 no .
H3B H4A 3.5318 no 3_766
H3B H4B 2.9055 no .
H3B H4B 3.1881 no 3_766
H3B H6A 3.3993 no 2_655
H4A H5A 2.8629 no .
H4A H5A 2.7844 no 4_555
H4A H5B 2.3940 no .
H4A H5B 3.2597 no 4_555
H4A H6A 3.5213 no 4_555
H4A H6B 2.8839 no 4_555
H4B H5A 2.3947 no .
H4B H5A 3.1843 no 4_555
H4B H5B 2.3373 no .
H5A H5B 2.4786 no 4_554
H5A H6A 2.9822 no .
H5A H6B 2.5263 no .
H5B H6A 2.3268 no .
H5B H6B 2.8270 no .
H5B H6B 2.8606 no 4_555
H6A H6B 2.6364 no 4_555

loop_
_geom_torsion_atom_site_label_1
_geom_torsion_atom_site_label_2
_geom_torsion_atom_site_label_3
_geom_torsion_atom_site_label_4
_geom_torsion
_geom_torsion_publ_flag
_geom_torsion_site_symmetry_1
_geom_torsion_site_symmetry_3
_geom_torsion_site_symmetry_4
S1 K1 O1 C1 -126.01(16) no . . .
S1 K1 O1 C2 107.66(16) no . . .
O1 K1 S1 C7 -47.3(4) no . . .
S1 K1 O1 C1 -53.99(16) no . 3_665 3_665
S1 K1 O1 C2 72.34(16) no . 3_665 3_665
O1 K1 S1 C7 132.7(4) no 3_665 . .
S1 K1 O2 C3 -74.31(17) no . . .
S1 K1 O2 C4 54.27(17) no . . .
O2 K1 S1 C7 13.9(4) no . . .
S1 K1 O2 C3 -105.69(17) no . 3_665 3_665
S1 K1 O2 C4 125.73(17) no . 3_665 3_665
O2 K1 S1 C7 -166.1(4) no 3_665 . .
S1 K1 O3 C5 -117.51(15) no . . .
S1 K1 O3 C6 101.62(15) no . . .
O3 K1 S1 C7 72.2(4) no . . .
S1 K1 O3 C5 -62.49(15) no . 3_665 3_665
S1 K1 O3 C6 78.38(15) no . 3_665 3_665
O3 K1 S1 C7 -107.8(4) no 3_665 . .
S1 K1 O1 C1 53.99(16) no 3_665 . .
S1 K1 O1 C2 -72.34(16) no 3_665 . .
O1 K1 S1 C7 -132.7(4) no . 3_665 1_554
S1 K1 O1 C1 126.01(16) no 3_665 3_665 3_665
S1 K1 O1 C2 -107.66(16) no 3_665 3_665 3_665
O1 K1 S1 C7 47.3(4) no 3_665 3_665 1_554
S1 K1 O2 C3 105.69(17) no 3_665 . .
S1 K1 O2 C4 -125.73(17) no 3_665 . .
O2 K1 S1 C7 166.1(4) no . 3_665 1_554
S1 K1 O2 C3 74.31(17) no 3_665 3_665 3_665
S1 K1 O2 C4 -54.27(17) no 3_665 3_665 3_665
O2 K1 S1 C7 -13.9(4) no 3_665 3_665 1_554
S1 K1 O3 C5 62.49(15) no 3_665 . .
S1 K1 O3 C6 -78.38(15) no 3_665 . .
O3 K1 S1 C7 107.8(4) no . 3_665 1_554
S1 K1 O3 C5 117.51(15) no 3_665 3_665 3_665
S1 K1 O3 C6 -101.62(15) no 3_665 3_665 3_665
O3 K1 S1 C7 -72.2(4) no 3_665 3_665 1_554
O1 K1 O2 C3 19.22(7) no . . .
O1 K1 O2 C4 147.81(9) no . . .
O2 K1 O1 C1 142.68(9) no . . .
O2 K1 O1 C2 16.35(7) no . . .
O1 K1 O2 C3 160.78(7) no . 3_665 3_665
O1 K1 O2 C4 32.19(9) no . 3_665 3_665
O2 K1 O1 C1 -37.32(9) no 3_665 . .
O2 K1 O1 C2 -163.65(7) no 3_665 . .
O1 K1 O3 C5 -29.28(10) no . . .
O1 K1 O3 C6 -170.15(8) no . . .
O3 K1 O1 C1 155.85(7) no . . .
O3 K1 O1 C2 29.52(10) no . . .
O1 K1 O3 C5 -150.72(10) no . 3_665 3_665
O1 K1 O3 C6 -9.85(8) no . 3_665 3_665
O3 K1 O1 C1 -24.15(7) no 3_665 . .
O3 K1 O1 C2 -150.48(10) no 3_665 . .
O1 K1 O2 C3 -160.78(7) no 3_665 . .
O1 K1 O2 C4 -32.19(9) no 3_665 . .
O2 K1 O1 C1 37.32(9) no . 3_665 3_665
O2 K1 O1 C2 163.65(7) no . 3_665 3_665
O1 K1 O2 C3 -19.22(7) no 3_665 3_665 3_665
O1 K1 O2 C4 -147.81(9) no 3_665 3_665 3_665
O2 K1 O1 C1 -142.68(9) no 3_665 3_665 3_665
O2 K1 O1 C2 -16.35(7) no 3_665 3_665 3_665
O1 K1 O3 C5 150.72(10) no 3_665 . .
O1 K1 O3 C6 9.85(8) no 3_665 . .
O3 K1 O1 C1 24.15(7) no . 3_665 3_665
O3 K1 O1 C2 150.48(10) no . 3_665 3_665
O1 K1 O3 C5 29.28(10) no 3_665 3_665 3_665
O1 K1 O3 C6 170.15(8) no 3_665 3_665 3_665
O3 K1 O1 C1 -155.85(7) no 3_665 3_665 3_665
O3 K1 O1 C2 -29.52(10) no 3_665 3_665 3_665
O2 K1 O3 C5 -15.99(7) no . . .
O2 K1 O3 C6 -156.86(11) no . . .
O3 K1 O2 C3 -147.60(10) no . . .
O3 K1 O2 C4 -19.02(7) no . . .
O2 K1 O3 C5 -164.01(7) no . 3_665 3_665
O2 K1 O3 C6 -23.14(11) no . 3_665 3_665
O3 K1 O2 C3 32.40(10) no 3_665 . .
O3 K1 O2 C4 160.98(7) no 3_665 . .
O2 K1 O3 C5 164.01(7) no 3_665 . .
O2 K1 O3 C6 23.14(11) no 3_665 . .
O3 K1 O2 C3 -32.40(10) no . 3_665 3_665
O3 K1 O2 C4 -160.98(7) no . 3_665 3_665
O2 K1 O3 C5 15.99(7) no 3_665 3_665 3_665
O2 K1 O3 C6 156.86(11) no 3_665 3_665 3_665
O3 K1 O2 C3 147.60(10) no 3_665 3_665 3_665
O3 K1 O2 C4 19.02(7) no 3_665 3_665 3_665
K1 O1 C1 C6 55.70(15) no . . 3_665
K1 O1 C2 C3 -49.52(18) no . . .
C1 O1 C2 C3 -175.38(14) no . . .
C2 O1 C1 C6 -177.85(14) no . . 3_665
K1 O2 C3 C2 -52.00(18) no . . .
K1 O2 C4 C5 50.21(17) no . . .
C3 O2 C4 C5 179.16(15) no . . .
C4 O2 C3 C2 178.53(15) no . . .
K1 O3 C5 C4 47.34(17) no . . .
K1 O3 C6 C1 -40.90(18) no . . 3_665
C5 O3 C6 C1 177.04(14) no . . 3_665
C6 O3 C5 C4 -169.96(14) no . . .
O1 C1 C6 O3 -64.62(19) no . 3_665 3_665
O1 C2 C3 O2 69.8(2) no . . .
O2 C4 C5 O3 -64.8(2) no . . .
